data_7009497
loop_
_publ_author_name
'DeGroot, Marty W.'
'Corrigan, John F.'

_publ_section_title
;
 Polynuclear bismuth selenolates: rings en route to clusters
;
_journal_issue 8
_journal_name_full 'Journal of the Chemical Society, Dalton Transactions'
_journal_page_first 1235
_journal_paper_doi 10.1039/b001417f
_journal_year 2000
_chemical_formula_sum 'C96 H80 Bi6 Br2 Se16'
_chemical_formula_weight 3910.66
_chemical_name_systematic
; 
 ? 
;
_space_group_IT_number 2
_symmetry_cell_setting triclinic
_symmetry_space_group_name_Hall '-P 1'
_symmetry_space_group_name_H-M 'P -1'
_atom_sites_solution_hydrogens geom
_atom_sites_solution_primary direct
_atom_sites_solution_secondary difmap
_audit_creation_method SHELXL-97
_cell_angle_alpha 66.260(4)
_cell_angle_beta 83.972(6)
_cell_angle_gamma 81.496(6)
_cell_formula_units_Z 1
_cell_length_a 11.5193(7)
_cell_length_b 14.9695(16)
_cell_length_c 16.6252(18)
_cell_measurement_temperature 200(2)
_cell_volume 2592.1(4)
_computing_cell_refinement DENZOSMN
_computing_data_collection 'Nonius Collect'
_computing_data_reduction DENZOSMN
_computing_molecular_graphics 'XP (SHELXTL Version 5.1)'
_computing_structure_refinement 'SHELXTL Ver 5.10'
_computing_structure_solution 'SHELXTL Ver. 5.10'
_diffrn_ambient_temperature 200(2)
_diffrn_measured_fraction_theta_full 0.983
_diffrn_measured_fraction_theta_max 0.983
_diffrn_measurement_device_type 'Nonius KappaCCD'
_diffrn_measurement_method 'Phi frames plus omega to complete'
_diffrn_radiation_monochromator graphite
_diffrn_radiation_source 'fine-focus sealed tube'
_diffrn_radiation_type MoK\a
_diffrn_radiation_wavelength 0.71073
_diffrn_reflns_av_R_equivalents 0.092
_diffrn_reflns_av_sigmaI/netI 0.1002
_diffrn_reflns_limit_h_max 11
_diffrn_reflns_limit_h_min -11
_diffrn_reflns_limit_k_max 14
_diffrn_reflns_limit_k_min -15
_diffrn_reflns_limit_l_max 16
_diffrn_reflns_limit_l_min -15
_diffrn_reflns_number 11311
_diffrn_reflns_theta_full 21.12
_diffrn_reflns_theta_max 21.12
_diffrn_reflns_theta_min 2.19
_exptl_absorpt_coefficient_mu 16.578
_exptl_absorpt_correction_T_max 0.4362
_exptl_absorpt_correction_T_min 0.0943
_exptl_absorpt_correction_type Scalepack
_exptl_crystal_colour Red/orange
_exptl_crystal_density_diffrn 2.505
_exptl_crystal_density_method 'not measured'
_exptl_crystal_description Plate
_exptl_crystal_F_000 1768
_exptl_crystal_size_max 0.27
_exptl_crystal_size_mid 0.20
_exptl_crystal_size_min 0.06
_refine_diff_density_max 1.733
_refine_diff_density_min -3.025
_refine_diff_density_rms 0.285
_refine_ls_extinction_method none
_refine_ls_goodness_of_fit_ref 0.982
_refine_ls_hydrogen_treatment mixed
_refine_ls_matrix_type full
_refine_ls_number_parameters 301
_refine_ls_number_reflns 5576
_refine_ls_number_restraints 0
_refine_ls_restrained_S_all 0.982
_refine_ls_R_factor_all 0.0707
_refine_ls_R_factor_gt 0.0484
_refine_ls_shift/su_max 0.000
_refine_ls_shift/su_mean 0.000
_refine_ls_structure_factor_coef Fsqd
_refine_ls_weighting_details 'calc w=1/[\s^2^(Fo^2^)+(0.0556P)^2^+0.0000P] where P=(Fo^2^+2Fc^2^)/3'
_refine_ls_weighting_scheme calc
_refine_ls_wR_factor_gt 0.1118
_refine_ls_wR_factor_ref 0.1190
_reflns_number_gt 4211
_reflns_number_total 5576
_reflns_threshold_expression >2sigma(I)
_cod_data_source_file b001417f.txt
_cod_data_source_block 99156
_cod_depositor_comments
;
The following automatic conversions were performed:
'_symmetry_cell_setting' value 'Triclinic' changed to 'triclinic'
according to '/home/saulius/struct/CIF-dictionaries/cif_core.dic'
dictionary named 'cif_core.dic' version 2.4.1 from 2010-06-29.

Automatic conversion script
Id: cif_fix_enum 1527 2010-12-29 10:47:43Z saulius 
;
_cod_original_sg_symbol_H-M P-1
_cod_database_code 7009497

loop_
_symmetry_equiv_pos_as_xyz
'x, y, z'
'-x, -y, -z'

loop_
_atom_site_label
_atom_site_type_symbol
_atom_site_fract_x
_atom_site_fract_y
_atom_site_fract_z
_atom_site_U_iso_or_equiv
_atom_site_adp_type
_atom_site_occupancy
_atom_site_symmetry_multiplicity
_atom_site_calc_flag
_atom_site_refinement_flags
_atom_site_disorder_assembly
_atom_site_disorder_group
Bi1 Bi 0.31749(5) 0.21910(5) 0.19811(4) 0.0224(2) Uani 1 1 d . . .
Bi2 Bi 0.31311(5) 0.46345(5) 0.27123(4) 0.0218(2) Uani 1 1 d . . .
Bi3 Bi 0.41541(5) 0.67199(5) 0.00161(4) 0.0196(2) Uani 1 1 d . . .
Se1 Se 0.33582(16) 0.02600(13) 0.29458(12) 0.0330(5) Uani 1 1 d . . .
Se2 Se 0.46890(13) 0.16211(12) 0.05593(11) 0.0222(4) Uani 1 1 d . . .
Se3 Se 0.52950(13) 0.26288(13) 0.21750(11) 0.0234(4) Uani 1 1 d . . .
Se4 Se 0.09783(14) 0.54246(14) 0.22087(12) 0.0302(5) Uani 1 1 d . . .
Se5 Se 0.27453(15) 0.48263(14) 0.42455(12) 0.0340(5) Uani 1 1 d . . .
Se6 Se 0.21075(14) 0.78644(14) -0.02239(13) 0.0330(5) Uani 1 1 d . . .
Se7 Se 0.26762(13) 0.25158(12) 0.35452(11) 0.0228(4) Uani 1 1 d . . .
Se8 Se 0.39882(12) 0.66062(12) 0.17307(11) 0.0190(4) Uani 1 1 d . . .
Br1 Br 0.33348(14) 0.45184(13) 0.07396(12) 0.0282(5) Uani 1 1 d . . .
C1 C 0.2533(13) 0.0078(12) 0.2079(11) 0.022(4) Uiso 1 1 d . . .
C2 C 0.3095(15) -0.0524(13) 0.1686(12) 0.033(5) Uiso 1 1 d . . .
H2 H 0.3846 -0.0868 0.1867 0.039 Uiso 1 1 calc R . .
C3 C 0.2563(15) -0.0633(13) 0.1016(12) 0.036(5) Uiso 1 1 d . . .
H3 H 0.2956 -0.1044 0.0737 0.043 Uiso 1 1 calc R . .
C4 C 0.1481(16) -0.0147(14) 0.0765(14) 0.047(5) Uiso 1 1 d . . .
H4 H 0.1119 -0.0215 0.0307 0.056 Uiso 1 1 calc R . .
C5 C 0.0915(17) 0.0438(15) 0.1174(13) 0.047(5) Uiso 1 1 d . . .
H5 H 0.0156 0.0771 0.1003 0.056 Uiso 1 1 calc R . .
C6 C 0.1446(14) 0.0548(13) 0.1843(12) 0.034(5) Uiso 1 1 d . . .
H6 H 0.1047 0.0950 0.2130 0.041 Uiso 1 1 calc R . .
C7 C 0.3680(13) 0.1752(12) -0.0342(11) 0.024(4) Uiso 1 1 d . . .
C8 C 0.3995(15) 0.1152(13) -0.0793(12) 0.033(5) Uiso 1 1 d . . .
H8 H 0.4708 0.0723 -0.0690 0.039 Uiso 1 1 calc R . .
C9 C 0.3232(15) 0.1199(14) -0.1404(13) 0.044(5) Uiso 1 1 d . . .
H9 H 0.3426 0.0798 -0.1731 0.053 Uiso 1 1 calc R . .
C10 C 0.2198(17) 0.1819(15) -0.1545(14) 0.054(6) Uiso 1 1 d . . .
H10 H 0.1687 0.1841 -0.1967 0.065 Uiso 1 1 calc R . .
C11 C 0.1910(17) 0.2378(15) -0.1105(13) 0.048(6) Uiso 1 1 d . . .
H11 H 0.1190 0.2799 -0.1214 0.057 Uiso 1 1 calc R . .
C12 C 0.2627(13) 0.2376(12) -0.0481(11) 0.027(4) Uiso 1 1 d . . .
H12 H 0.2409 0.2783 -0.0162 0.033 Uiso 1 1 calc R . .
C13 C 0.5988(12) 0.1377(11) 0.2972(10) 0.017(4) Uiso 1 1 d . . .
C14 C 0.5907(16) 0.1163(14) 0.3887(13) 0.044(5) Uiso 1 1 d . . .
H14 H 0.5465 0.1609 0.4110 0.052 Uiso 1 1 calc R . .
C15 C 0.6497(16) 0.0274(15) 0.4457(15) 0.053(6) Uiso 1 1 d . . .
H15 H 0.6455 0.0120 0.5071 0.063 Uiso 1 1 calc R . .
C16 C 0.7096(16) -0.0337(15) 0.4154(14) 0.049(6) Uiso 1 1 d . . .
H16 H 0.7466 -0.0939 0.4557 0.058 Uiso 1 1 calc R . .
C17 C 0.7217(16) -0.0143(15) 0.3262(13) 0.046(5) Uiso 1 1 d . . .
H17 H 0.7694 -0.0587 0.3053 0.056 Uiso 1 1 calc R . .
C18 C 0.6615(14) 0.0727(13) 0.2675(13) 0.038(5) Uiso 1 1 d . . .
H18 H 0.6652 0.0857 0.2065 0.046 Uiso 1 1 calc R . .
C19 C 0.0614(13) 0.6269(12) 0.2831(11) 0.024(4) Uiso 1 1 d . . .
C20 C 0.0905(13) 0.7197(12) 0.2468(12) 0.026(4) Uiso 1 1 d . . .
H20 H 0.1331 0.7399 0.1915 0.032 Uiso 1 1 calc R . .
C21 C 0.0621(15) 0.7866(14) 0.2851(13) 0.041(5) Uiso 1 1 d . . .
H21 H 0.0849 0.8510 0.2574 0.049 Uiso 1 1 calc R . .
C22 C -0.0002(16) 0.7578(15) 0.3647(14) 0.047(5) Uiso 1 1 d . . .
H22 H -0.0216 0.8024 0.3927 0.056 Uiso 1 1 calc R . .
C23 C -0.0326(16) 0.6601(14) 0.4052(13) 0.044(5) Uiso 1 1 d . . .
H23 H -0.0762 0.6395 0.4601 0.052 Uiso 1 1 calc R . .
C24 C 0.0002(14) 0.5961(13) 0.3634(11) 0.030(4) Uiso 1 1 d . . .
H24 H -0.0196 0.5307 0.3902 0.036 Uiso 1 1 calc R . .
C25 C 0.3972(13) 0.3837(12) 0.4807(11) 0.022(4) Uiso 1 1 d . . .
C26 C 0.3773(16) 0.2925(13) 0.5431(12) 0.036(5) Uiso 1 1 d . . .
H26 H 0.2988 0.2766 0.5562 0.044 Uiso 1 1 calc R . .
C27 C 0.4657(16) 0.2240(15) 0.5867(13) 0.047(5) Uiso 1 1 d . . .
H27 H 0.4476 0.1617 0.6287 0.057 Uiso 1 1 calc R . .
C28 C 0.5813(16) 0.2443(15) 0.5706(13) 0.045(5) Uiso 1 1 d . . .
H28 H 0.6433 0.1965 0.6000 0.054 Uiso 1 1 calc R . .
C29 C 0.6028(18) 0.3352(16) 0.5109(14) 0.058(6) Uiso 1 1 d . . .
H29 H 0.6814 0.3510 0.5012 0.069 Uiso 1 1 calc R . .
C30 C 0.5153(16) 0.4058(16) 0.4637(14) 0.050(6) Uiso 1 1 d . . .
H30 H 0.5341 0.4675 0.4210 0.060 Uiso 1 1 calc R . .
C31 C 0.1214(13) 0.7247(12) -0.0717(11) 0.024(4) Uiso 1 1 d . . .
C32 C 0.0436(16) 0.6636(14) -0.0211(14) 0.049(6) Uiso 1 1 d . . .
H32 H 0.0399 0.6471 0.0405 0.059 Uiso 1 1 calc R . .
C33 C -0.0329(16) 0.6227(14) -0.0548(13) 0.045(5) Uiso 1 1 d . . .
H33 H -0.0883 0.5806 -0.0183 0.054 Uiso 1 1 calc R . .
C34 C -0.0209(15) 0.6486(13) -0.1456(12) 0.036(5) Uiso 1 1 d . . .
H34 H -0.0697 0.6223 -0.1711 0.043 Uiso 1 1 calc R . .
C35 C 0.0542(14) 0.7076(13) -0.1977(13) 0.035(5) Uiso 1 1 d . . .
H35 H 0.0582 0.7234 -0.2592 0.042 Uiso 1 1 calc R . .
C36 C 0.1298(14) 0.7476(13) -0.1613(12) 0.032(5) Uiso 1 1 d . . .
H36 H 0.1852 0.7894 -0.1982 0.038 Uiso 1 1 calc R . .
C37 C 0.1063(13) 0.2306(12) 0.3865(11) 0.024(4) Uiso 1 1 d . . .
C38 C 0.0709(17) 0.1407(15) 0.4026(14) 0.051(6) Uiso 1 1 d . . .
H38 H 0.1257 0.0898 0.3960 0.062 Uiso 1 1 calc R . .
C39 C -0.0453(18) 0.1253(16) 0.4283(14) 0.057(6) Uiso 1 1 d . . .
H39 H -0.0710 0.0649 0.4357 0.068 Uiso 1 1 calc R . .
C40 C -0.1246(18) 0.1967(15) 0.4435(14) 0.051(6) Uiso 1 1 d . . .
H40 H -0.2033 0.1850 0.4638 0.062 Uiso 1 1 calc R . .
C41 C -0.0874(16) 0.2818(14) 0.4288(13) 0.043(5) Uiso 1 1 d . . .
H41 H -0.1418 0.3314 0.4381 0.052 Uiso 1 1 calc R . .
C42 C 0.0294(14) 0.3024(13) 0.3999(11) 0.031(5) Uiso 1 1 d . . .
H42 H 0.0534 0.3641 0.3901 0.037 Uiso 1 1 calc R . .
C43 C 0.5522(13) 0.5963(11) 0.2083(11) 0.019(4) Uiso 1 1 d . . .
C44 C 0.6100(14) 0.5331(13) 0.1772(12) 0.034(5) Uiso 1 1 d . . .
H44 H 0.5741 0.5185 0.1358 0.040 Uiso 1 1 calc R . .
C45 C 0.7241(18) 0.4863(16) 0.2037(14) 0.056(6) Uiso 1 1 d . . .
H45 H 0.7654 0.4410 0.1810 0.067 Uiso 1 1 calc R . .
C46 C 0.7723(19) 0.5102(16) 0.2650(15) 0.061(6) Uiso 1 1 d . . .
H46 H 0.8486 0.4800 0.2841 0.074 Uiso 1 1 calc R . .
C47 C 0.7173(16) 0.5726(14) 0.2977(14) 0.048(6) Uiso 1 1 d . . .
H47 H 0.7534 0.5868 0.3393 0.057 Uiso 1 1 calc R . .
C48 C 0.6038(14) 0.6182(13) 0.2700(12) 0.034(5) Uiso 1 1 d . . .
H48 H 0.5626 0.6634 0.2930 0.040 Uiso 1 1 calc R . .

loop_
_atom_site_aniso_label
_atom_site_aniso_U_11
_atom_site_aniso_U_22
_atom_site_aniso_U_33
_atom_site_aniso_U_23
_atom_site_aniso_U_13
_atom_site_aniso_U_12
Bi1 0.0159(4) 0.0237(4) 0.0264(4) -0.0067(4) -0.0063(3) -0.0044(3)
Bi2 0.0128(4) 0.0293(4) 0.0225(4) -0.0093(4) -0.0021(3) -0.0013(3)
Bi3 0.0103(4) 0.0250(4) 0.0226(4) -0.0076(3) -0.0045(3) -0.0020(3)
Se1 0.0423(12) 0.0252(11) 0.0271(12) -0.0035(10) -0.0093(9) -0.0056(9)
Se2 0.0164(9) 0.0263(11) 0.0240(11) -0.0077(9) -0.0056(7) -0.0056(7)
Se3 0.0147(9) 0.0309(11) 0.0254(11) -0.0100(9) -0.0034(7) -0.0067(8)
Se4 0.0200(10) 0.0405(12) 0.0325(12) -0.0160(10) -0.0118(8) 0.0011(8)
Se5 0.0305(10) 0.0453(13) 0.0269(12) -0.0171(10) -0.0090(8) 0.0076(9)
Se6 0.0196(10) 0.0432(13) 0.0467(14) -0.0284(11) -0.0199(9) 0.0092(8)
Se7 0.0195(9) 0.0259(11) 0.0217(11) -0.0061(9) -0.0035(7) -0.0060(8)
Se8 0.0085(9) 0.0250(10) 0.0232(11) -0.0088(9) -0.0051(7) 0.0005(7)
Br1 0.0228(10) 0.0296(11) 0.0323(12) -0.0108(10) -0.0032(8) -0.0057(8)

loop_
_atom_type_symbol
_atom_type_description
_atom_type_scat_dispersion_real
_atom_type_scat_dispersion_imag
_atom_type_scat_source
C C 0.0033 0.0016 'International Tables Vol C Tables 4.2.6.8 and 6.1.1.4'
H H 0.0000 0.0000 'International Tables Vol C Tables 4.2.6.8 and 6.1.1.4'
Se Se -0.0929 2.2259 'International Tables Vol C Tables 4.2.6.8 and 6.1.1.4'
Br Br -0.2901 2.4595 'International Tables Vol C Tables 4.2.6.8 and 6.1.1.4'
Bi Bi -4.1077 10.2566 'International Tables Vol C Tables 4.2.6.8 and 6.1.1.4'

loop_
_geom_angle_atom_site_label_1
_geom_angle_atom_site_label_2
_geom_angle_atom_site_label_3
_geom_angle
_geom_angle_site_symmetry_1
_geom_angle_site_symmetry_3
_geom_angle_publ_flag
Se1 Bi1 Se3 101.34(6) . . ?
Se1 Bi1 Se7 88.84(6) . . ?
Se3 Bi1 Se7 80.41(5) . . ?
Se1 Bi1 Se2 85.08(5) . . ?
Se3 Bi1 Se2 79.60(5) . . ?
Se7 Bi1 Se2 157.50(5) . . ?
Se4 Bi2 Se5 93.11(6) . . ?
Se4 Bi2 Se8 89.53(5) . . ?
Se5 Bi2 Se8 95.19(6) . . ?
Se4 Bi2 Se7 98.12(5) . . ?
Se5 Bi2 Se7 91.87(6) . . ?
Se8 Bi2 Se7 169.30(5) . . ?
Se6 Bi3 Se2 89.31(6) . 2_665 ?
Se6 Bi3 Se8 87.46(5) . . ?
Se2 Bi3 Se8 91.30(5) 2_665 . ?
C1 Se1 Bi1 89.8(5) . . ?
C7 Se2 Bi3 108.5(5) . 2_665 ?
C7 Se2 Bi1 108.4(5) . . ?
Bi3 Se2 Bi1 92.65(5) 2_665 . ?
C13 Se3 Bi1 101.3(4) . . ?
C19 Se4 Bi2 101.0(5) . . ?
C25 Se5 Bi2 94.6(5) . . ?
C31 Se6 Bi3 102.0(5) . . ?
C37 Se7 Bi1 105.3(5) . . ?
C37 Se7 Bi2 115.2(5) . . ?
Bi1 Se7 Bi2 94.63(5) . . ?
C43 Se8 Bi3 99.2(5) . . ?
C43 Se8 Bi2 86.7(5) . . ?
Bi3 Se8 Bi2 101.26(5) . . ?
C6 C1 C2 120.4(16) . . ?
C6 C1 Se1 121.8(12) . . ?
C2 C1 Se1 117.8(12) . . ?
C1 C2 C3 120.0(16) . . ?
C4 C3 C2 119.8(17) . . ?
C3 C4 C5 119.8(19) . . ?
C4 C5 C6 120.4(19) . . ?
C1 C6 C5 119.6(17) . . ?
C8 C7 C12 121.6(15) . . ?
C8 C7 Se2 117.2(12) . . ?
C12 C7 Se2 120.9(12) . . ?
C7 C8 C9 117.4(16) . . ?
C10 C9 C8 120.9(19) . . ?
C11 C10 C9 121(2) . . ?
C10 C11 C12 121.9(19) . . ?
C11 C12 C7 117.4(16) . . ?
C18 C13 C14 119.4(16) . . ?
C18 C13 Se3 121.3(13) . . ?
C14 C13 Se3 119.1(12) . . ?
C15 C14 C13 118.5(18) . . ?
C16 C15 C14 121(2) . . ?
C15 C16 C17 122(2) . . ?
C16 C17 C18 118.4(19) . . ?
C13 C18 C17 120.5(18) . . ?
C20 C19 C24 118.9(16) . . ?
C20 C19 Se4 120.3(13) . . ?
C24 C19 Se4 120.7(13) . . ?
C19 C20 C21 123.8(18) . . ?
C22 C21 C20 118.2(19) . . ?
C21 C22 C23 119.7(19) . . ?
C24 C23 C22 119.2(19) . . ?
C19 C24 C23 120.2(17) . . ?
C26 C25 C30 117.2(15) . . ?
C26 C25 Se5 123.2(12) . . ?
C30 C25 Se5 119.4(14) . . ?
C27 C26 C25 122.7(17) . . ?
C26 C27 C28 121(2) . . ?
C29 C28 C27 117.6(19) . . ?
C28 C29 C30 123(2) . . ?
C29 C30 C25 119(2) . . ?
C32 C31 C36 118.8(17) . . ?
C32 C31 Se6 120.7(14) . . ?
C36 C31 Se6 120.3(13) . . ?
C31 C32 C33 124(2) . . ?
C34 C33 C32 115.1(19) . . ?
C35 C34 C33 123.6(18) . . ?
C34 C35 C36 119.6(18) . . ?
C31 C36 C35 119.3(17) . . ?
C42 C37 C38 120.5(16) . . ?
C42 C37 Se7 119.4(13) . . ?
C38 C37 Se7 119.9(13) . . ?
C37 C38 C39 119.5(18) . . ?
C38 C39 C40 121(2) . . ?
C41 C40 C39 118(2) . . ?
C40 C41 C42 123.2(18) . . ?
C37 C42 C41 117.7(17) . . ?
C44 C43 C48 119.6(15) . . ?
C44 C43 Se8 122.8(12) . . ?
C48 C43 Se8 117.6(12) . . ?
C43 C44 C45 122.1(18) . . ?
C46 C45 C44 116(2) . . ?
C47 C46 C45 123(2) . . ?
C46 C47 C48 119(2) . . ?
C43 C48 C47 119.5(16) . . ?

loop_
_geom_bond_atom_site_label_1
_geom_bond_atom_site_label_2
_geom_bond_distance
_geom_bond_site_symmetry_2
_geom_bond_publ_flag
Bi1 Se1 2.6703(19) . ?
Bi1 Se3 2.7030(16) . ?
Bi1 Se7 2.8196(18) . ?
Bi1 Se2 3.1104(18) . ?
Bi2 Se4 2.6497(17) . ?
Bi2 Se5 2.6629(19) . ?
Bi2 Se8 2.9991(18) . ?
Bi2 Se7 3.0090(18) . ?
Bi3 Se6 2.6655(17) . ?
Bi3 Se2 2.7671(18) 2_665 ?
Bi3 Se8 2.7741(18) . ?
Se1 C1 1.932(15) . ?
Se2 C7 1.923(16) . ?
Se2 Bi3 2.7671(18) 2_665 ?
Se3 C13 1.919(15) . ?
Se4 C19 1.910(16) . ?
Se5 C25 1.899(15) . ?
Se6 C31 1.912(16) . ?
Se7 C37 1.914(16) . ?
Se8 C43 1.911(14) . ?
C1 C6 1.36(2) . ?
C1 C2 1.37(2) . ?
C2 C3 1.40(2) . ?
C3 C4 1.36(2) . ?
C4 C5 1.37(2) . ?
C5 C6 1.40(2) . ?
C7 C8 1.37(2) . ?
C7 C12 1.40(2) . ?
C8 C9 1.39(2) . ?
C9 C10 1.38(2) . ?
C10 C11 1.31(2) . ?
C11 C12 1.39(2) . ?
C13 C18 1.35(2) . ?
C13 C14 1.42(2) . ?
C14 C15 1.41(3) . ?
C15 C16 1.29(2) . ?
C16 C17 1.39(3) . ?
C17 C18 1.41(2) . ?
C19 C20 1.35(2) . ?
C19 C24 1.38(2) . ?
C20 C21 1.37(2) . ?
C21 C22 1.37(3) . ?
C22 C23 1.43(3) . ?
C23 C24 1.38(2) . ?
C25 C26 1.38(2) . ?
C25 C30 1.42(2) . ?
C26 C27 1.36(2) . ?
C27 C28 1.38(2) . ?
C28 C29 1.36(3) . ?
C29 C30 1.39(3) . ?
C31 C32 1.35(2) . ?
C31 C36 1.38(2) . ?
C32 C33 1.42(2) . ?
C33 C34 1.40(3) . ?
C34 C35 1.32(2) . ?
C35 C36 1.43(2) . ?
C37 C42 1.36(2) . ?
C37 C38 1.38(2) . ?
C38 C39 1.39(3) . ?
C39 C40 1.39(3) . ?
C40 C41 1.32(2) . ?
C41 C42 1.42(2) . ?
C43 C44 1.32(2) . ?
C43 C48 1.40(2) . ?
C44 C45 1.42(2) . ?
C45 C46 1.40(3) . ?
C46 C47 1.32(3) . ?
C47 C48 1.41(2) . ?
